data_7012282
loop_
_publ_author_name
'Bradley, John S.'
'Cheng, Fei'
'Archibald, Stephen J.'
'Supplit, Ralf'
'Rovai, Riccardo'
'Lehmann, Christian W.'
'Kr\"uger, Carl'
'Lefebvre, Fr\'ed\'eric'

_publ_section_title
;
 Syntheses and structures of [(Me3N)3SiNHLi]4, (C4H8O)Al[NHSi(NMe2)3]3,
 ((Me2N)3SiNH)3Al and Li(THF)2+[((Me2N)3SiNH)4Al]--
;
_journal_issue 9
_journal_name_full 'Dalton Transactions'
_journal_page_first 1846
_journal_paper_doi 10.1039/b209605f
_journal_year 2003
_chemical_compound_source 'see paper'
_chemical_formula_sum 'C24 H76 Li4 N16 Si4'
_chemical_formula_weight 729.13
_chemical_name_systematic
;
?
;
_space_group_IT_number 14
_symmetry_cell_setting monoclinic
_symmetry_Int_Tables_number 14
_symmetry_space_group_name_Hall '-P 2yn'
_symmetry_space_group_name_H-M 'P 1 21/n 1'
_atom_sites_solution_hydrogens geom
_atom_sites_solution_primary direct
_atom_sites_solution_secondary difmap
_cell_angle_alpha 90.00
_cell_angle_beta 96.861(5)
_cell_angle_gamma 90.00
_cell_formula_units_Z 2
_cell_length_a 11.5670(5)
_cell_length_b 8.9071(8)
_cell_length_c 22.3754(16)
_cell_measurement_reflns_used 25
_cell_measurement_temperature 293
_cell_measurement_theta_max 22.7
_cell_measurement_theta_min 9.3
_cell_volume 2288.8(3)
_computing_cell_refinement 'EXPRESS / CAD4 software (Enraf-Nonius, 1995)'
_computing_data_collection 'EXPRESS / CAD4 software (Enraf-Nonius, 1995)'
_computing_data_reduction 'DATAP (Coppens,Leiserowitz & Rabinovich, 1965)'
_computing_molecular_graphics 'ORTEP (Johnson, 1976)'
_computing_structure_refinement 'SHELXL-97 (Sheldrick, 1997)'
_computing_structure_solution 'SHELXS-97 (Sheldrick, 1990)'
_diffrn_ambient_temperature 293
_diffrn_measured_fraction_theta_full 0.999
_diffrn_measured_fraction_theta_max 0.999
_diffrn_measurement_device_type 'Enraf-Nonius CAD4'
_diffrn_measurement_method '\w-2\q scan'
_diffrn_radiation_monochromator graphite
_diffrn_radiation_source 'fine-focus sealed tube'
_diffrn_radiation_type MoK\a
_diffrn_radiation_wavelength 0.71069
_diffrn_reflns_av_R_equivalents 0.0159
_diffrn_reflns_av_sigmaI/netI 0.0942
_diffrn_reflns_limit_h_max 14
_diffrn_reflns_limit_h_min -14
_diffrn_reflns_limit_k_max 11
_diffrn_reflns_limit_k_min 0
_diffrn_reflns_limit_l_max 0
_diffrn_reflns_limit_l_min -28
_diffrn_reflns_number 5345
_diffrn_reflns_theta_full 27.43
_diffrn_reflns_theta_max 27.43
_diffrn_reflns_theta_min 2.46
_diffrn_standards_decay_% 20.00
_diffrn_standards_interval_time 30
_diffrn_standards_number 3
_exptl_absorpt_coefficient_mu 0.165
_exptl_absorpt_correction_T_max 0
_exptl_absorpt_correction_T_min 0
_exptl_absorpt_correction_type none
_exptl_absorpt_process_details none
_exptl_crystal_colour white
_exptl_crystal_density_diffrn 1.058
_exptl_crystal_density_meas ?
_exptl_crystal_density_method none
_exptl_crystal_description plate
_exptl_crystal_F_000 800
_exptl_crystal_size_max 0.49
_exptl_crystal_size_mid 0.46
_exptl_crystal_size_min 0.32
_refine_diff_density_max 0.233
_refine_diff_density_min -0.226
_refine_diff_density_rms 0.048
_refine_ls_extinction_coef none
_refine_ls_extinction_method none
_refine_ls_goodness_of_fit_ref 0.975
_refine_ls_hydrogen_treatment mixed
_refine_ls_matrix_type full
_refine_ls_number_parameters 225
_refine_ls_number_reflns 5217
_refine_ls_number_restraints 0
_refine_ls_restrained_S_all 0.975
_refine_ls_R_factor_all 0.1224
_refine_ls_R_factor_gt 0.0487
_refine_ls_shift/su_max 0.000
_refine_ls_shift/su_mean 0.000
_refine_ls_structure_factor_coef Fsqd
_refine_ls_weighting_details 'calc w=1/[\s^2^(Fo^2^)+(0.1000P)^2^+0.0000P] where P=(Fo^2^+2Fc^2^)/3'
_refine_ls_weighting_scheme calc
_refine_ls_wR_factor_obs 0.1429
_refine_ls_wR_factor_ref 0.1805
_reflns_number_gt 3039
_reflns_number_total 5217
_reflns_threshold_expression I>2\s(I)
_cod_data_source_file b209605f.txt
_cod_data_source_block 2914
_cod_depositor_comments
;
The following automatic conversions were performed:

'_exptl_crystal_density_meas' value 'none' was changed to '?' - the
value is perceived as not measured.

Automatic conversion script
Id: cif_fix_values 3008 2015-01-20 13:52:24Z robertas 
;
_cod_database_code 7012282

loop_
_symmetry_equiv_pos_as_xyz
'x, y, z'
'-x+1/2, y+1/2, -z+1/2'
'-x, -y, -z'
'x-1/2, -y-1/2, z-1/2'

loop_
_atom_site_label
_atom_site_type_symbol
_atom_site_fract_x
_atom_site_fract_y
_atom_site_fract_z
_atom_site_U_iso_or_equiv
_atom_site_adp_type
_atom_site_occupancy
_atom_site_symmetry_multiplicity
_atom_site_calc_flag
_atom_site_refinement_flags
_atom_site_disorder_assembly
_atom_site_disorder_group
C1 C 0.2301(3) 1.2532(4) 0.13762(17) 0.0817(10) Uani 1 1 d . . .
H1A H 0.2019 1.2971 0.1723 0.123 Uiso 1 1 calc R . .
H1B H 0.1750 1.2709 0.1027 0.123 Uiso 1 1 calc R . .
H1C H 0.3035 1.2977 0.1318 0.123 Uiso 1 1 calc R . .
C2 C 0.3176(3) 1.0564(5) 0.20252(15) 0.1034(14) Uani 1 1 d . . .
H2A H 0.3903 1.1090 0.2041 0.155 Uiso 1 1 calc R . .
H2B H 0.3318 0.9502 0.2040 0.155 Uiso 1 1 calc R . .
H2C H 0.2784 1.0855 0.2362 0.155 Uiso 1 1 calc R . .
C3 C 0.3960(2) 0.8505(4) 0.08492(15) 0.0720(9) Uani 1 1 d . . .
H3A H 0.4423 0.8768 0.1219 0.108 Uiso 1 1 calc R . .
H3B H 0.3916 0.9347 0.0580 0.108 Uiso 1 1 calc R . .
H3C H 0.4309 0.7669 0.0668 0.108 Uiso 1 1 calc R . .
C4 C 0.2823(3) 0.6793(4) 0.13768(16) 0.0841(11) Uani 1 1 d . . .
H4A H 0.3121 0.5938 0.1183 0.126 Uiso 1 1 calc R . .
H4B H 0.2051 0.6578 0.1470 0.126 Uiso 1 1 calc R . .
H4C H 0.3320 0.7011 0.1741 0.126 Uiso 1 1 calc R . .
C5 C 0.0280(3) 0.9219(6) 0.18736(16) 0.1033(14) Uani 1 1 d . . .
H5A H -0.0510 0.9563 0.1848 0.155 Uiso 1 1 calc R . .
H5B H 0.0792 0.9982 0.2057 0.155 Uiso 1 1 calc R . .
H5C H 0.0366 0.8322 0.2113 0.155 Uiso 1 1 calc R . .
C6 C -0.0044(3) 0.7603(4) 0.09961(18) 0.0901(12) Uani 1 1 d . . .
H6A H 0.0181 0.6720 0.1227 0.135 Uiso 1 1 calc R . .
H6B H 0.0146 0.7479 0.0593 0.135 Uiso 1 1 calc R . .
H6C H -0.0868 0.7756 0.0986 0.135 Uiso 1 1 calc R . .
C7 C 0.3081(3) 0.9572(3) -0.09720(15) 0.0725(9) Uani 1 1 d . . .
H7A H 0.3508 1.0219 -0.0682 0.109 Uiso 1 1 calc R . .
H7B H 0.2273 0.9849 -0.1018 0.109 Uiso 1 1 calc R . .
H7C H 0.3382 0.9669 -0.1352 0.109 Uiso 1 1 calc R . .
C8 C 0.4430(2) 0.7567(4) -0.06987(18) 0.0766(10) Uani 1 1 d . . .
H8A H 0.4722 0.7632 -0.1082 0.115 Uiso 1 1 calc R . .
H8B H 0.4500 0.6553 -0.0554 0.115 Uiso 1 1 calc R . .
H8C H 0.4871 0.8222 -0.0417 0.115 Uiso 1 1 calc R . .
C9 C 0.2743(3) 0.4422(4) -0.02103(16) 0.0912(11) Uani 1 1 d . . .
H9A H 0.2601 0.3361 -0.0207 0.137 Uiso 1 1 calc R . .
H9B H 0.2200 0.4927 0.0013 0.137 Uiso 1 1 calc R . .
H9C H 0.3523 0.4623 -0.0029 0.137 Uiso 1 1 calc R . .
C10 C 0.3207(3) 0.4031(4) -0.12158(19) 0.0956(12) Uani 1 1 d . . .
H10A H 0.4029 0.4077 -0.1090 0.143 Uiso 1 1 calc R . .
H10B H 0.3049 0.4386 -0.1622 0.143 Uiso 1 1 calc R . .
H10C H 0.2945 0.3012 -0.1194 0.143 Uiso 1 1 calc R . .
C11 C 0.2724(4) 0.7109(5) -0.21755(17) 0.1135(15) Uani 1 1 d . . .
H11A H 0.2764 0.6267 -0.2440 0.170 Uiso 1 1 calc R . .
H11B H 0.3464 0.7244 -0.1938 0.170 Uiso 1 1 calc R . .
H11C H 0.2530 0.7997 -0.2409 0.170 Uiso 1 1 calc R . .
C12 C 0.0729(4) 0.6388(6) -0.20977(18) 0.1146(16) Uani 1 1 d . . .
H12A H 0.0462 0.7144 -0.2388 0.172 Uiso 1 1 calc R . .
H12B H 0.0171 0.6270 -0.1816 0.172 Uiso 1 1 calc R . .
H12C H 0.0818 0.5453 -0.2300 0.172 Uiso 1 1 calc R . .
HN1 H 0.168(3) 1.066(3) 0.0185(14) 0.054(11) Uiso 1 1 d . . .
HN5 H -0.054(3) 1.340(4) 0.0615(15) 0.078(11) Uiso 1 1 d . . .
Li1 Li -0.0271(4) 1.0786(6) 0.0434(2) 0.0559(11) Uani 1 1 d . . .
Li2 Li 0.2154(4) 0.8167(5) 0.0013(2) 0.0516(10) Uani 1 1 d . . .
N1 N 0.1381(2) 1.0137(3) 0.02918(10) 0.0444(5) Uani 1 1 d . . .
N2 N 0.2451(2) 1.0937(3) 0.14675(10) 0.0626(6) Uani 1 1 d . . .
N3 N 0.27869(17) 0.8095(2) 0.09724(10) 0.0506(5) Uani 1 1 d . . .
N4 N 0.0575(2) 0.8901(3) 0.12724(11) 0.0706(7) Uani 1 1 d . . .
N5 N -0.10252(19) 1.2732(3) 0.06214(11) 0.0533(6) Uani 1 1 d . . .
N6 N 0.32023(18) 0.8015(2) -0.07654(11) 0.0515(5) Uani 1 1 d . . .
N7 N 0.26024(19) 0.4959(2) -0.08263(10) 0.0562(6) Uani 1 1 d . . .
N8 N 0.1833(2) 0.6835(3) -0.17805(11) 0.0685(7) Uani 1 1 d . . .
Si1 Si 0.17998(6) 0.95930(8) 0.10007(3) 0.0442(2) Uani 1 1 d . . .
Si2 Si 0.20853(6) 0.67257(8) -0.10124(3) 0.0449(2) Uani 1 1 d . . .

loop_
_atom_site_aniso_label
_atom_site_aniso_U_11
_atom_site_aniso_U_22
_atom_site_aniso_U_33
_atom_site_aniso_U_23
_atom_site_aniso_U_13
_atom_site_aniso_U_12
C1 0.083(2) 0.060(2) 0.099(3) -0.0232(19) -0.003(2) -0.0015(18)
C2 0.130(3) 0.111(3) 0.059(2) -0.022(2) -0.031(2) 0.009(3)
C3 0.0433(14) 0.088(3) 0.082(2) 0.0025(18) -0.0034(14) 0.0106(15)
C4 0.105(3) 0.057(2) 0.086(2) 0.0263(18) -0.007(2) 0.0086(18)
C5 0.098(3) 0.144(4) 0.075(2) 0.021(2) 0.037(2) 0.011(3)
C6 0.069(2) 0.092(3) 0.108(3) 0.021(2) 0.0094(19) -0.028(2)
C7 0.076(2) 0.0551(19) 0.088(2) 0.0107(17) 0.0135(17) -0.0058(16)
C8 0.0475(15) 0.076(2) 0.108(3) 0.002(2) 0.0177(16) 0.0007(16)
C9 0.120(3) 0.065(2) 0.083(2) 0.0150(19) -0.013(2) 0.007(2)
C10 0.104(3) 0.059(2) 0.129(3) -0.009(2) 0.032(2) 0.031(2)
C11 0.140(4) 0.142(4) 0.062(2) 0.012(2) 0.031(2) -0.014(3)
C12 0.106(3) 0.155(4) 0.075(2) -0.027(3) -0.022(2) 0.016(3)
Li1 0.046(2) 0.066(3) 0.053(2) -0.009(2) -0.0028(19) 0.015(2)
Li2 0.045(2) 0.052(3) 0.054(2) -0.007(2) -0.0055(19) 0.0054(19)
N1 0.0426(11) 0.0436(13) 0.0457(12) 0.0009(10) 0.0000(9) 0.0035(10)
N2 0.0724(15) 0.0601(15) 0.0516(13) -0.0111(12) -0.0082(11) 0.0034(13)
N3 0.0453(11) 0.0472(13) 0.0563(13) 0.0066(10) -0.0060(10) 0.0033(10)
N4 0.0646(15) 0.0812(19) 0.0701(17) 0.0047(14) 0.0246(13) -0.0085(14)
N5 0.0391(11) 0.0552(14) 0.0653(15) -0.0152(12) 0.0044(10) -0.0003(11)
N6 0.0444(11) 0.0429(12) 0.0680(14) 0.0022(10) 0.0099(10) 0.0006(9)
N7 0.0624(14) 0.0424(12) 0.0635(15) -0.0001(11) 0.0057(11) 0.0095(11)
N8 0.0755(16) 0.0778(18) 0.0506(13) -0.0008(12) 0.0007(12) 0.0092(14)
Si1 0.0417(4) 0.0465(4) 0.0433(4) -0.0004(3) 0.0012(3) 0.0018(3)
Si2 0.0445(4) 0.0417(4) 0.0482(4) -0.0034(3) 0.0044(3) 0.0056(3)

loop_
_atom_type_symbol
_atom_type_description
_atom_type_scat_dispersion_real
_atom_type_scat_dispersion_imag
_atom_type_scat_source
C C 0.0033 0.0016 'International Tables Vol C Tables 4.2.6.8 and 6.1.1.4'
H H 0.0000 0.0000 'International Tables Vol C Tables 4.2.6.8 and 6.1.1.4'
Li Li -0.0003 0.0001 'International Tables Vol C Tables 4.2.6.8 and 6.1.1.4'
N N 0.0061 0.0033 'International Tables Vol C Tables 4.2.6.8 and 6.1.1.4'
Si Si 0.0817 0.0704 'International Tables Vol C Tables 4.2.6.8 and 6.1.1.4'

loop_
_geom_angle_atom_site_label_1
_geom_angle_atom_site_label_2
_geom_angle_atom_site_label_3
_geom_angle
_geom_angle_site_symmetry_1
_geom_angle_site_symmetry_3
_geom_angle_publ_flag
N5 Li1 N1 135.2(3) . . ?
N5 Li1 N1 104.9(2) . 3_575 ?
N1 Li1 N1 105.2(2) . 3_575 ?
N5 Li1 Li2 51.23(15) . 3_575 ?
N1 Li1 Li2 146.5(3) . 3_575 ?
N1 Li1 Li2 53.83(15) 3_575 3_575 ?
N5 Li1 Li1 142.2(3) . 3_575 ?
N1 Li1 Li1 53.57(16) . 3_575 ?
N1 Li1 Li1 51.59(17) 3_575 3_575 ?
Li2 Li1 Li1 100.7(3) 3_575 3_575 ?
N5 Li1 N4 122.6(2) . . ?
N1 Li1 N4 69.89(15) . . ?
N1 Li1 N4 116.2(2) 3_575 . ?
Li2 Li1 N4 140.3(2) 3_575 . ?
Li1 Li1 N4 95.1(3) 3_575 . ?
N5 Li1 Si1 127.3(2) . . ?
N1 Li1 Si1 36.73(10) . . ?
N1 Li1 Si1 127.8(2) 3_575 . ?
Li2 Li1 Si1 176.8(2) 3_575 . ?
Li1 Li1 Si1 81.9(2) 3_575 . ?
N4 Li1 Si1 37.01(8) . . ?
N5 Li2 N1 106.5(2) 3_575 . ?
N5 Li2 N3 143.9(3) 3_575 . ?
N1 Li2 N3 80.62(17) . . ?
N5 Li2 N6 77.89(17) 3_575 . ?
N1 Li2 N6 124.8(2) . . ?
N3 Li2 N6 127.8(2) . . ?
N5 Li2 Li1 52.24(16) 3_575 3_575 ?
N1 Li2 Li1 54.40(16) . 3_575 ?
N3 Li2 Li1 125.8(2) . 3_575 ?
N6 Li2 Li1 103.9(2) . 3_575 ?
N5 Li2 Si1 130.1(2) 3_575 . ?
N1 Li2 Si1 39.59(10) . . ?
N3 Li2 Si1 41.77(10) . . ?
N6 Li2 Si1 146.8(2) . . ?
Li1 Li2 Si1 86.55(17) 3_575 . ?
N5 Li2 Si2 39.29(10) 3_575 . ?
N1 Li2 Si2 134.5(2) . . ?
N3 Li2 Si2 144.8(2) . . ?
N6 Li2 Si2 41.70(9) . . ?
Li1 Li2 Si2 84.09(16) 3_575 . ?
Si1 Li2 Si2 169.37(18) . . ?
Si1 N1 Li1 95.93(17) . . ?
Si1 N1 Li2 87.38(16) . . ?
Li1 N1 Li2 135.9(2) . . ?
Si1 N1 Li1 134.2(2) . 3_575 ?
Li1 N1 Li1 74.8(2) . 3_575 ?
Li2 N1 Li1 71.77(18) . 3_575 ?
C1 N2 C2 113.1(3) . . ?
C1 N2 Si1 124.6(2) . . ?
C2 N2 Si1 122.2(2) . . ?
C3 N3 C4 110.8(2) . . ?
C3 N3 Si1 115.9(2) . . ?
C4 N3 Si1 123.1(2) . . ?
C3 N3 Li2 91.0(2) . . ?
C4 N3 Li2 127.6(2) . . ?
Si1 N3 Li2 82.56(14) . . ?
C5 N4 C6 112.9(3) . . ?
C5 N4 Si1 123.4(3) . . ?
C6 N4 Si1 121.2(2) . . ?
C5 N4 Li1 115.4(3) . . ?
C6 N4 Li1 94.7(2) . . ?
Si1 N4 Li1 76.73(14) . . ?
Si2 N5 Li2 91.73(16) 3_575 3_575 ?
Si2 N5 Li1 136.7(2) 3_575 . ?
Li2 N5 Li1 76.53(19) 3_575 . ?
C7 N6 C8 110.2(2) . . ?
C7 N6 Si2 118.55(19) . . ?
C8 N6 Si2 121.20(19) . . ?
C7 N6 Li2 98.5(2) . . ?
C8 N6 Li2 123.0(2) . . ?
Si2 N6 Li2 80.73(14) . . ?
C10 N7 C9 112.2(3) . . ?
C10 N7 Si2 124.0(2) . . ?
C9 N7 Si2 122.0(2) . . ?
C12 N8 C11 113.4(3) . . ?
C12 N8 Si2 120.9(3) . . ?
C11 N8 Si2 124.9(2) . . ?
N1 Si1 N2 115.74(13) . . ?
N1 Si1 N4 106.33(13) . . ?
N2 Si1 N4 110.94(13) . . ?
N1 Si1 N3 107.49(11) . . ?
N2 Si1 N3 108.25(11) . . ?
N4 Si1 N3 107.79(12) . . ?
N1 Si1 Li2 53.02(12) . . ?
N2 Si1 Li2 138.99(14) . . ?
N4 Si1 Li2 109.99(14) . . ?
N3 Si1 Li2 55.67(12) . . ?
N1 Si1 Li1 47.34(12) . . ?
N2 Si1 Li1 107.71(13) . . ?
N4 Si1 Li1 66.27(14) . . ?
N3 Si1 Li1 143.01(12) . . ?
Li2 Si1 Li1 90.79(13) . . ?
N5 Si2 N8 117.69(12) 3_575 . ?
N5 Si2 N7 113.36(13) 3_575 . ?
N8 Si2 N7 107.96(13) . . ?
N5 Si2 N6 101.79(11) 3_575 . ?
N8 Si2 N6 107.91(13) . . ?
N7 Si2 N6 107.41(11) . . ?
N5 Si2 Li2 48.98(12) 3_575 . ?
N8 Si2 Li2 146.59(14) . . ?
N7 Si2 Li2 105.25(13) . . ?
N6 Si2 Li2 57.57(13) . . ?

loop_
_geom_bond_atom_site_label_1
_geom_bond_atom_site_label_2
_geom_bond_distance
_geom_bond_site_symmetry_2
_geom_bond_publ_flag
C1 N2 1.443(4) . ?
C2 N2 1.456(4) . ?
C3 N3 1.462(3) . ?
C4 N3 1.468(4) . ?
C5 N4 1.454(4) . ?
C6 N4 1.458(4) . ?
C7 N6 1.463(3) . ?
C8 N6 1.465(3) . ?
C9 N7 1.450(4) . ?
C10 N7 1.441(4) . ?
C11 N8 1.455(4) . ?
C12 N8 1.442(4) . ?
Li1 N5 2.007(5) . ?
Li1 N1 2.058(5) . ?
Li1 N1 2.113(5) 3_575 ?
Li1 Li2 2.468(6) 3_575 ?
Li1 Li1 2.535(9) 3_575 ?
Li1 N4 2.618(5) . ?
Li1 Si1 2.784(4) . ?
Li2 N5 1.979(5) 3_575 ?
Li2 N1 2.098(5) . ?
Li2 N3 2.185(5) . ?
Li2 N6 2.242(5) . ?
Li2 Li1 2.468(6) 3_575 ?
Li2 Si1 2.623(4) . ?
Li2 Si2 2.622(4) . ?
N1 Si1 1.674(2) . ?
N1 Li1 2.113(5) 3_575 ?
N2 Si1 1.704(2) . ?
N3 Si1 1.762(2) . ?
N4 Si1 1.721(2) . ?
N5 Si2 1.661(2) 3_575 ?
N5 Li2 1.979(5) 3_575 ?
N6 Si2 1.767(2) . ?
N7 Si2 1.717(2) . ?
N8 Si2 1.711(3) . ?
Si2 N5 1.661(2) 3_575 ?
